data_4348551
loop_
_publ_author_name
'Zhang, Yuteng'
'Wang, Xinlong'
'Li, Shuangbao'
'Song, Baiqiao'
'Shao, Kuizhan'
'Su, Zhongmin'

_publ_section_title
;
 Ligand-Directed Assembly of Polyoxovanadate-Based Metal-Organic
 Polyhedra.
;
_journal_issue 17
_journal_name_full 'Inorganic chemistry'
_journal_page_first 8770
_journal_page_last 8775
_journal_paper_doi 10.1021/acs.inorgchem.6b01338
_journal_volume 55
_journal_year 2016
_chemical_formula_sum 'C193 H227 Cl6 N20 O110.5 V30'
_chemical_formula_weight 6335.83
_space_group_crystal_system cubic
_space_group_IT_number 225
_space_group_name_Hall '-F 4 2 3'
_space_group_name_H-M_alt 'F m -3 m'
_audit_creation_method SHELXL-2014/7
_cell_angle_alpha 90
_cell_angle_beta 90
_cell_angle_gamma 90
_cell_formula_units_Z 4
_cell_length_a 36.440(5)
_cell_length_b 36.440(5)
_cell_length_c 36.440(5)
_cell_measurement_reflns_used 7486
_cell_measurement_temperature 293(2)
_cell_measurement_theta_max 25.07
_cell_measurement_theta_min 0.97
_cell_volume 48388(11)
_computing_cell_refinement 'Bruker SAINT v8.34a'
_computing_data_collection 'Bruker APEX 2'
_computing_data_reduction 'Bruker SAINT v8.34a'
_computing_molecular_graphics 'Bruker SHELXTL'
_computing_publication_material 'Bruker SHELXTL & local programs'
_computing_structure_refinement 'SHELXL-2014/7 (Sheldrick, 2014)'
_computing_structure_solution 'Bruker SHELXTL 2014/4'
_diffrn_ambient_temperature 293(2)
_diffrn_measured_fraction_theta_full 0.998
_diffrn_measured_fraction_theta_max 0.998
_diffrn_measurement_device_type 'Bruker Smart Apex II CCD'
_diffrn_measurement_method \w-2\q
_diffrn_radiation_type MoK\a
_diffrn_radiation_wavelength 0.71069
_diffrn_reflns_av_R_equivalents 0.0972
_diffrn_reflns_av_unetI/netI 0.0283
_diffrn_reflns_Laue_measured_fraction_full 0.998
_diffrn_reflns_Laue_measured_fraction_max 0.998
_diffrn_reflns_limit_h_max 37
_diffrn_reflns_limit_h_min -43
_diffrn_reflns_limit_k_max 43
_diffrn_reflns_limit_k_min -43
_diffrn_reflns_limit_l_max 43
_diffrn_reflns_limit_l_min -34
_diffrn_reflns_number 70414
_diffrn_reflns_point_group_measured_fraction_full 0.998
_diffrn_reflns_point_group_measured_fraction_max 0.998
_diffrn_reflns_theta_full 25.069
_diffrn_reflns_theta_max 25.069
_diffrn_reflns_theta_min 1.580
_diffrn_source 'fine-focus sealed tube'
_exptl_absorpt_coefficient_mu 0.632
_exptl_absorpt_correction_type multi-scan
_exptl_absorpt_process_details 'SADABS 2014/4 Bruker AXS Madison WI USA'
_exptl_crystal_colour black-green
_exptl_crystal_density_diffrn 0.870
_exptl_crystal_description block
_exptl_crystal_F_000 12804
_exptl_crystal_size_max 0.22
_exptl_crystal_size_mid 0.20
_exptl_crystal_size_min 0.18
_exptl_transmission_factor_max 0.892
_exptl_transmission_factor_min 0.870
_refine_diff_density_max 0.449
_refine_diff_density_min -0.463
_refine_diff_density_rms 0.072
_refine_ls_extinction_method none
_refine_ls_goodness_of_fit_ref 1.027
_refine_ls_hydrogen_treatment undef
_refine_ls_matrix_type full
_refine_ls_number_parameters 72
_refine_ls_number_reflns 2160
_refine_ls_number_restraints 4
_refine_ls_restrained_S_all 1.062
_refine_ls_R_factor_all 0.1139
_refine_ls_R_factor_gt 0.0824
_refine_ls_shift/su_max 0.000
_refine_ls_shift/su_mean 0.000
_refine_ls_structure_factor_coef Fsqd
_refine_ls_weighting_details 'w=1/[\s^2^(Fo^2^)+(0.1619P)^2^+244.3007P] where P=(Fo^2^+2Fc^2^)/3'
_refine_ls_weighting_scheme calc
_refine_ls_wR_factor_gt 0.2526
_refine_ls_wR_factor_ref 0.2822
_reflns_Friedel_coverage 0.000
_reflns_number_gt 1529
_reflns_number_total 2160
_reflns_threshold_expression 'I > 2\s(I)'
_cod_data_source_file ic6b01338_si_002.cif
_cod_data_source_block 1435111
_cod_original_cell_volume 48388(20)
_cod_original_formula_sum 'C193 H227 Cl6 N20 O110.50 V30'
_cod_database_code 4348551
_shelx_shelxl_version_number 2014/7
_shelx_space_group_comment
;
The symmetry employed for this shelxl refinement is uniquely defined
by the following loop, which should always be used as a source of
symmetry information in preference to the above space-group names.
They are only intended as comments.
;
_platon_squeeze_void_probe_radius 1.20

loop_
_space_group_symop_operation_xyz
'x, y, z'
'-x, -y, z'
'x, -y, -z'
'-x, y, -z'
'z, x, y'
'y, z, x'
'-z, -x, y'
'-y, z, -x'
'z, -x, -y'
'-y, -z, x'
'-z, x, -y'
'y, -z, -x'
'-y, -x, -z'
'y, x, -z'
'y, -x, z'
'-y, x, z'
'-x, -z, -y'
'-z, -y, -x'
'x, z, -y'
'-z, y, x'
'x, -z, y'
'z, y, -x'
'-x, z, y'
'z, -y, x'
'x, y+1/2, z+1/2'
'-x, -y+1/2, z+1/2'
'x, -y+1/2, -z+1/2'
'-x, y+1/2, -z+1/2'
'z, x+1/2, y+1/2'
'y, z+1/2, x+1/2'
'-z, -x+1/2, y+1/2'
'-y, z+1/2, -x+1/2'
'z, -x+1/2, -y+1/2'
'-y, -z+1/2, x+1/2'
'-z, x+1/2, -y+1/2'
'y, -z+1/2, -x+1/2'
'-y, -x+1/2, -z+1/2'
'y, x+1/2, -z+1/2'
'y, -x+1/2, z+1/2'
'-y, x+1/2, z+1/2'
'-x, -z+1/2, -y+1/2'
'-z, -y+1/2, -x+1/2'
'x, z+1/2, -y+1/2'
'-z, y+1/2, x+1/2'
'x, -z+1/2, y+1/2'
'z, y+1/2, -x+1/2'
'-x, z+1/2, y+1/2'
'z, -y+1/2, x+1/2'
'x+1/2, y, z+1/2'
'-x+1/2, -y, z+1/2'
'x+1/2, -y, -z+1/2'
'-x+1/2, y, -z+1/2'
'z+1/2, x, y+1/2'
'y+1/2, z, x+1/2'
'-z+1/2, -x, y+1/2'
'-y+1/2, z, -x+1/2'
'z+1/2, -x, -y+1/2'
'-y+1/2, -z, x+1/2'
'-z+1/2, x, -y+1/2'
'y+1/2, -z, -x+1/2'
'-y+1/2, -x, -z+1/2'
'y+1/2, x, -z+1/2'
'y+1/2, -x, z+1/2'
'-y+1/2, x, z+1/2'
'-x+1/2, -z, -y+1/2'
'-z+1/2, -y, -x+1/2'
'x+1/2, z, -y+1/2'
'-z+1/2, y, x+1/2'
'x+1/2, -z, y+1/2'
'z+1/2, y, -x+1/2'
'-x+1/2, z, y+1/2'
'z+1/2, -y, x+1/2'
'x+1/2, y+1/2, z'
'-x+1/2, -y+1/2, z'
'x+1/2, -y+1/2, -z'
'-x+1/2, y+1/2, -z'
'z+1/2, x+1/2, y'
'y+1/2, z+1/2, x'
'-z+1/2, -x+1/2, y'
'-y+1/2, z+1/2, -x'
'z+1/2, -x+1/2, -y'
'-y+1/2, -z+1/2, x'
'-z+1/2, x+1/2, -y'
'y+1/2, -z+1/2, -x'
'-y+1/2, -x+1/2, -z'
'y+1/2, x+1/2, -z'
'y+1/2, -x+1/2, z'
'-y+1/2, x+1/2, z'
'-x+1/2, -z+1/2, -y'
'-z+1/2, -y+1/2, -x'
'x+1/2, z+1/2, -y'
'-z+1/2, y+1/2, x'
'x+1/2, -z+1/2, y'
'z+1/2, y+1/2, -x'
'-x+1/2, z+1/2, y'
'z+1/2, -y+1/2, x'
'-x, -y, -z'
'x, y, -z'
'-x, y, z'
'x, -y, z'
'-z, -x, -y'
'-y, -z, -x'
'z, x, -y'
'y, -z, x'
'-z, x, y'
'y, z, -x'
'z, -x, y'
'-y, z, x'
'y, x, z'
'-y, -x, z'
'-y, x, -z'
'y, -x, -z'
'x, z, y'
'z, y, x'
'-x, -z, y'
'z, -y, -x'
'-x, z, -y'
'-z, -y, x'
'x, -z, -y'
'-z, y, -x'
'-x, -y+1/2, -z+1/2'
'x, y+1/2, -z+1/2'
'-x, y+1/2, z+1/2'
'x, -y+1/2, z+1/2'
'-z, -x+1/2, -y+1/2'
'-y, -z+1/2, -x+1/2'
'z, x+1/2, -y+1/2'
'y, -z+1/2, x+1/2'
'-z, x+1/2, y+1/2'
'y, z+1/2, -x+1/2'
'z, -x+1/2, y+1/2'
'-y, z+1/2, x+1/2'
'y, x+1/2, z+1/2'
'-y, -x+1/2, z+1/2'
'-y, x+1/2, -z+1/2'
'y, -x+1/2, -z+1/2'
'x, z+1/2, y+1/2'
'z, y+1/2, x+1/2'
'-x, -z+1/2, y+1/2'
'z, -y+1/2, -x+1/2'
'-x, z+1/2, -y+1/2'
'-z, -y+1/2, x+1/2'
'x, -z+1/2, -y+1/2'
'-z, y+1/2, -x+1/2'
'-x+1/2, -y, -z+1/2'
'x+1/2, y, -z+1/2'
'-x+1/2, y, z+1/2'
'x+1/2, -y, z+1/2'
'-z+1/2, -x, -y+1/2'
'-y+1/2, -z, -x+1/2'
'z+1/2, x, -y+1/2'
'y+1/2, -z, x+1/2'
'-z+1/2, x, y+1/2'
'y+1/2, z, -x+1/2'
'z+1/2, -x, y+1/2'
'-y+1/2, z, x+1/2'
'y+1/2, x, z+1/2'
'-y+1/2, -x, z+1/2'
'-y+1/2, x, -z+1/2'
'y+1/2, -x, -z+1/2'
'x+1/2, z, y+1/2'
'z+1/2, y, x+1/2'
'-x+1/2, -z, y+1/2'
'z+1/2, -y, -x+1/2'
'-x+1/2, z, -y+1/2'
'-z+1/2, -y, x+1/2'
'x+1/2, -z, -y+1/2'
'-z+1/2, y, -x+1/2'
'-x+1/2, -y+1/2, -z'
'x+1/2, y+1/2, -z'
'-x+1/2, y+1/2, z'
'x+1/2, -y+1/2, z'
'-z+1/2, -x+1/2, -y'
'-y+1/2, -z+1/2, -x'
'z+1/2, x+1/2, -y'
'y+1/2, -z+1/2, x'
'-z+1/2, x+1/2, y'
'y+1/2, z+1/2, -x'
'z+1/2, -x+1/2, y'
'-y+1/2, z+1/2, x'
'y+1/2, x+1/2, z'
'-y+1/2, -x+1/2, z'
'-y+1/2, x+1/2, -z'
'y+1/2, -x+1/2, -z'
'x+1/2, z+1/2, y'
'z+1/2, y+1/2, x'
'-x+1/2, -z+1/2, y'
'z+1/2, -y+1/2, -x'
'-x+1/2, z+1/2, -y'
'-z+1/2, -y+1/2, x'
'x+1/2, -z+1/2, -y'
'-z+1/2, y+1/2, -x'

loop_
_atom_site_label
_atom_site_type_symbol
_atom_site_fract_x
_atom_site_fract_y
_atom_site_fract_z
_atom_site_U_iso_or_equiv
_atom_site_adp_type
_atom_site_occupancy
_atom_site_site_symmetry_order
_atom_site_calc_flag
_atom_site_refinement_flags_posn
_atom_site_refinement_flags_adp
_atom_site_refinement_flags_occupancy
_atom_site_disorder_assembly
_atom_site_disorder_group
V1 V 0.15973(5) 0.0000 0.0000 0.0461(6) Uani 1 8 d S T P . .
V2 V 0.20193(3) 0.04762(2) 0.04762(2) 0.0692(5) Uani 1 2 d S T P . .
O4 O 0.1162(2) 0.0000 0.0000 0.068(2) Uani 1 8 d S T P . .
O1 O 0.17737(10) 0.0000 0.04891(10) 0.0530(10) Uani 1 2 d S T P . .
O2 O 0.23931(12) 0.03096(14) 0.08385(12) 0.1092(16) Uani 1 1 d . . . . .
C1 C 0.2496(2) 0.0000 0.0956(3) 0.113(4) Uani 1 2 d S T P . .
Cl1 Cl 0.24725(8) 0.0000 0.0000 0.0765(11) Uani 1 8 d S T P . .
O3 O 0.17765(17) 0.07261(10) 0.07261(10) 0.102(2) Uani 1 2 d S T P . .
C5 C 0.3254(3) 0.0162(3) 0.1746(3) 0.133(4) Uani 1 2 d DS T P . .
C2 C 0.2790(3) 0.0000 0.1255(3) 0.137(5) Uani 1 2 d DS T P . .
C3A C 0.2873(5) 0.0400(4) 0.1362(5) 0.116(5) Uiso 0.5 1 d D . P A 1
C3B C 0.2965(5) 0.0228(5) 0.1445(5) 0.136(6) Uiso 0.5 1 d D . P A 2
C4 C 0.3161(5) 0.0504(4) 0.1633(5) 0.162(9) Uani 0.5 1 d D . P A .

loop_
_atom_site_aniso_label
_atom_site_aniso_U_11
_atom_site_aniso_U_22
_atom_site_aniso_U_33
_atom_site_aniso_U_23
_atom_site_aniso_U_13
_atom_site_aniso_U_12
V1 0.0254(9) 0.0565(8) 0.0565(8) 0.000 0.000 0.000
V2 0.0536(8) 0.0771(7) 0.0771(7) -0.0126(6) -0.0124(4) -0.0124(4)
O4 0.025(4) 0.090(4) 0.090(4) 0.000 0.000 0.000
O1 0.040(2) 0.065(3) 0.054(2) 0.000 -0.0026(17) 0.000
O2 0.085(3) 0.145(4) 0.098(3) -0.016(3) -0.051(2) -0.016(3)
C1 0.057(5) 0.210(14) 0.071(6) 0.000 -0.037(4) 0.000
Cl1 0.0245(14) 0.1025(17) 0.1025(17) 0.000 0.000 0.000
O3 0.110(4) 0.098(3) 0.098(3) -0.044(3) -0.004(2) -0.004(2)
C5 0.153(6) 0.095(7) 0.153(6) -0.002(5) -0.029(8) 0.002(5)
C2 0.084(7) 0.225(15) 0.102(7) 0.000 -0.028(6) 0.000
C4 0.180(15) 0.094(10) 0.213(18) 0.001(10) -0.153(15) -0.020(10)

loop_
_atom_type_symbol
_atom_type_description
_atom_type_scat_dispersion_real
_atom_type_scat_dispersion_imag
_atom_type_scat_source
C C 0.0033 0.0016 'International Tables Vol C Tables 4.2.6.8 and 6.1.1.4'
O O 0.0106 0.0060 'International Tables Vol C Tables 4.2.6.8 and 6.1.1.4'
Cl Cl 0.1484 0.1585 'International Tables Vol C Tables 4.2.6.8 and 6.1.1.4'
V V 0.3005 0.5294 'International Tables Vol C Tables 4.2.6.8 and 6.1.1.4'
H H 0.0000 0.0000 'International Tables Vol C Tables 4.2.6.8 and 6.1.1.4'
N N 0.0061 0.0033 'International Tables Vol C Tables 4.2.6.8 and 6.1.1.4'

loop_
_geom_angle_atom_site_label_1
_geom_angle_atom_site_label_2
_geom_angle_atom_site_label_3
_geom_angle
_geom_angle_site_symmetry_1
_geom_angle_site_symmetry_3
O4 V1 O1 109.83(12) . 113
O4 V1 O1 109.83(12) . 21
O1 V1 O1 140.3(2) 113 21
O4 V1 O1 109.83(12) . 98
O1 V1 O1 83.39(8) 113 98
O1 V1 O1 83.39(8) 21 98
O4 V1 O1 109.84(12) . .
O1 V1 O1 83.39(8) 113 .
O1 V1 O1 83.39(8) 21 .
O1 V1 O1 140.3(2) 98 .
O4 V1 V2 122.07(4) . 3
O1 V1 V2 112.55(10) 113 3
O1 V1 V2 41.94(5) 21 3
O1 V1 V2 41.94(5) 98 3
O1 V1 V2 112.55(10) . 3
O4 V1 V2 122.07(4) . 100
O1 V1 V2 112.55(10) 113 100
O1 V1 V2 41.94(5) 21 100
O1 V1 V2 112.55(10) 98 100
O1 V1 V2 41.94(5) . 100
V2 V1 V2 73.62(3) 3 100
O4 V1 V2 122.07(4) . 98
O1 V1 V2 41.94(5) 113 98
O1 V1 V2 112.55(10) 21 98
O1 V1 V2 41.94(5) 98 98
O1 V1 V2 112.55(10) . 98
V2 V1 V2 73.62(3) 3 98
V2 V1 V2 115.85(7) 100 98
O4 V1 V2 122.07(4) . .
O1 V1 V2 41.94(5) 113 .
O1 V1 V2 112.55(10) 21 .
O1 V1 V2 112.55(10) 98 .
O1 V1 V2 41.94(5) . .
V2 V1 V2 115.85(7) 3 .
V2 V1 V2 73.62(3) 100 .
V2 V1 V2 73.62(3) 98 .
O3 V2 O1 104.15(19) . .
O3 V2 O1 104.15(19) . 113
O1 V2 O1 80.4(2) . 113
O3 V2 O2 100.3(2) . 113
O1 V2 O2 155.47(19) . 113
O1 V2 O2 91.53(18) 113 113
O3 V2 O2 100.3(2) . .
O1 V2 O2 91.53(18) . .
O1 V2 O2 155.47(19) 113 .
O2 V2 O2 86.4(3) 113 .
O3 V2 V1 113.4(2) . .
O1 V2 V1 40.42(11) . .
O1 V2 V1 40.42(11) 113 .
O2 V2 V1 125.29(15) 113 .
O2 V2 V1 125.30(15) . .
V1 O1 V2 97.63(13) . 100
V1 O1 V2 97.64(13) . .
V2 O1 V2 125.4(2) 100 .
C1 O2 V2 134.4(5) . .
O2 C1 O2 126.5(8) 100 .
O2 C1 C2 116.7(4) 100 .
O2 C1 C2 116.7(4) . .
C5 C5 C4 156.8(5) 100 168
C5 C5 C4 156.8(5) 100 .
C4 C5 C4 46.2(10) 168 .
C5 C5 C3B 98.9(8) 100 .
C4 C5 C3B 104.2(11) 168 .
C4 C5 C3B 58.0(8) . .
C5 C5 C3B 98.9(8) 100 168
C4 C5 C3B 58.0(8) 168 168
C4 C5 C3B 104.2(11) . 168
C3B C5 C3B 162.1(16) . 168
C3B C2 C3B 82.7(17) . 100
C3B C2 C1 138.6(9) . .
C3B C2 C1 138.6(9) 100 .
C1 C2 C3A 108.6(8) . 100
C1 C2 C3A 108.6(8) . .
C3A C2 C3A 142.5(17) 100 .
C4 C3A C2 123.3(14) . .
C2 C3B C4 175.1(18) . .
C2 C3B C5 129.7(16) . .
C4 C3B C5 54.5(7) . .
C2 C3B C3B 48.6(9) . 100
C4 C3B C3B 135.6(9) . 100
C5 C3B C3B 81.1(8) . 100
C4 C4 C5 66.9(5) 168 .
C4 C4 C3B 134.4(9) 168 .
C5 C4 C3B 67.5(9) . .
C4 C4 C3A 165.1(8) 168 .
C5 C4 C3A 98.3(10) . .

loop_
_geom_bond_atom_site_label_1
_geom_bond_atom_site_label_2
_geom_bond_distance
_geom_bond_site_symmetry_2
V1 O4 1.585(8) .
V1 O1 1.894(4) 113
V1 O1 1.894(4) 21
V1 O1 1.894(4) 98
V1 O1 1.895(4) .
V1 V2 2.8958(15) 3
V1 V2 2.8958(15) 100
V1 V2 2.8958(15) 98
V1 V2 2.8958(15) .
V2 O3 1.563(6) .
V2 O1 1.9528(19) .
V2 O1 1.9529(19) 113
V2 O2 1.992(4) 113
V2 O2 1.992(4) .
O1 V2 1.9528(19) 100
O2 C1 1.264(5) .
C1 O2 1.264(5) 100
C1 C2 1.527(12) .
C5 C5 1.18(2) 100
C5 C4 1.356(12) 168
C5 C4 1.356(12) .
C5 C3B 1.540(14) .
C5 C3B 1.540(14) 168
C2 C3B 1.255(13) .
C2 C3B 1.255(13) 100
C2 C3A 1.539(13) 100
C2 C3A 1.539(13) .
C3A C4 1.49(2) .
C3B C4 1.412(19) .
C3B C3B 1.66(4) 100
C4 C4 1.06(2) 168

loop_
_platon_squeeze_void_nr
_platon_squeeze_void_average_x
_platon_squeeze_void_average_y
_platon_squeeze_void_average_z
_platon_squeeze_void_volume
_platon_squeeze_void_count_electrons
_platon_squeeze_void_content
1 -0.002 -0.005 -0.003 34537 7189 ' '
